data_4068265
loop_
_publ_author_name
'Ge, Shaozhong'
'Meetsma, Auke'
'Hessen, Bart'

_publ_section_title
;
 Scandium, Yttrium, and Lanthanum Benzyl and Alkynyl Complexes with
 theN-(2-Pyrrolidin-1-ylethyl)-1,4-diazepan-6-amido Ligand: Synthesis,
 Characterization, andZ-Selective Catalytic Linear Dimerization of
 Phenylacetylenes
;
_journal_issue 3
_journal_name_full Organometallics
_journal_page_first 719
_journal_paper_doi 10.1021/om8004228
_journal_volume 28
_journal_year 2009
_chemical_compound_source 'see text'
_chemical_formula_moiety 'C30 H39 N4 Y, 0.5(C6 H14)'
_chemical_formula_sum 'C33 H46 N4 Y'
_chemical_formula_weight 587.66
_chemical_name_systematic ?
_space_group_IT_number 14
_symmetry_cell_setting monoclinic
_symmetry_Int_Tables_number 14
_symmetry_space_group_name_Hall '-P 2yn'
_symmetry_space_group_name_H-M 'P 1 21/n 1'
_atom_sites_solution_hydrogens geom
_atom_sites_solution_primary heavy
_atom_sites_solution_secondary direct
_audit_creation_date '2007-03-05  09:19:49'
_audit_creation_method
;
 PLATON <TABLE ACC> option    (version ::  30107)
 SHELXL97-2 & Manual Editing 
;
_audit_update_record
;
 ?
;
_cell_angle_alpha 90
_cell_angle_beta 93.154(3)
_cell_angle_gamma 90
_cell_formula_units_Z 4
_cell_length_a 12.682(2)
_cell_length_b 14.790(3)
_cell_length_c 15.914(3)
_cell_measurement_reflns_used 3951
_cell_measurement_temperature 100(1)
_cell_measurement_theta_max 23.48
_cell_measurement_theta_min 2.52
_cell_volume 2980.4(9)
_computing_cell_refinement 'SAINTPLUS, Version 6.45, (Bruker, 2006)'
_computing_data_collection 'SMART, Version 5.632, (Bruker, 2005)'
_computing_data_reduction 'SAINTPLUS, Version 6.45, (Bruker, 2006)'
_computing_molecular_graphics
;
 PLUTO (Meetsma, 2007) 
 PLATON (Spek, 2003)
;
_computing_publication_material 'PLATON (Spek, 2003)'
_computing_structure_refinement 'SHELXL-97 (Sheldrick, 1997)'
_computing_structure_solution
;
 DIRDIF-99 (Beurskens et al., 1999)
;
_diffrn_ambient_temperature 100(1)
_diffrn_detector_area_resol_mean '4096x4096 / 62x62 (binned 512)'
_diffrn_measured_fraction_theta_full 0.997
_diffrn_measured_fraction_theta_max 0.996
_diffrn_measurement_device_type
;
  Bruker Smart Apex; CCD area detector 
;
_diffrn_measurement_method '\f and \w scans'
_diffrn_radiation_detector
;
  CCD area-detector
;
_diffrn_radiation_monochromator 'parallel mounted graphite'
_diffrn_radiation_source 'fine focus sealed Siemens Mo tube '
_diffrn_radiation_type MoK\a
_diffrn_radiation_wavelength 0.71073
_diffrn_reflns_av_R_equivalents 0.1211
_diffrn_reflns_av_sigmaI/netI 0.1278
_diffrn_reflns_limit_h_max 15
_diffrn_reflns_limit_h_min -15
_diffrn_reflns_limit_k_max 18
_diffrn_reflns_limit_k_min -16
_diffrn_reflns_limit_l_max 19
_diffrn_reflns_limit_l_min -19
_diffrn_reflns_number 21840
_diffrn_reflns_reduction_process
;
 Intensity data were corrected for Lorentz and polarization
  effects, decay and absorption and reduced to F~o~^2^
  using SAINT (Bruker, 2006) and SADABS (Sheldrick, 2006)
;
_diffrn_reflns_theta_full 25.00
_diffrn_reflns_theta_max 26.02
_diffrn_reflns_theta_min 2.52
_diffrn_standards_number 0
_exptl_absorpt_coefficient_mu 1.985
_exptl_absorpt_correction_T_max 0.5737
_exptl_absorpt_correction_T_min 0.4512
_exptl_absorpt_correction_type multi-scan
_exptl_absorpt_process_details '(SADABS, (Sheldrick, 2006))'
_exptl_crystal_colour colorless
_exptl_crystal_density_diffrn 1.310
_exptl_crystal_density_method 'not measured'
_exptl_crystal_description block
_exptl_crystal_F_000 1244
_exptl_crystal_size_max 0.39
_exptl_crystal_size_mid 0.33
_exptl_crystal_size_min 0.28
_refine_diff_density_max 0.660
_refine_diff_density_min -0.700
_refine_diff_density_rms 0.107
_refine_ls_extinction_method none
_refine_ls_goodness_of_fit_ref 0.984
_refine_ls_hydrogen_treatment constr
_refine_ls_matrix_type full
_refine_ls_number_parameters 347
_refine_ls_number_reflns 5856
_refine_ls_number_restraints 0
_refine_ls_restrained_S_all 0.984
_refine_ls_R_factor_all 0.1170
_refine_ls_R_factor_gt 0.0492
_refine_ls_shift/su_max 0.000
_refine_ls_shift/su_mean 0.000
_refine_ls_structure_factor_coef Fsqd
_refine_ls_weighting_details 'calc w=1/[\s^2^(Fo^2^)+(0.0466P)^2^+0.0P] where P=(Fo^2^+2Fc^2^)/3'
_refine_ls_weighting_scheme calc
_refine_ls_wR_factor_gt 0.0967
_refine_ls_wR_factor_ref 0.1216
_reflns_number_gt 3504
_reflns_number_total 5856
_reflns_threshold_expression I>2\s(I)
_cod_data_source_file om8004228_si_006.cif
_cod_data_source_block DATNAM
_cod_depositor_comments
;
The following automatic conversions were performed:

'_symmetry_cell_setting' value 'Monoclinic' changed to 'monoclinic'
according to /home/saulius/struct/CIF-dictionaries/cif_core.dic
dictionary named 'cif_core.dic' version 2.4.2 from 2011-04-26.

Automatic conversion script
Id: cif_fix_values 1715 2011-07-08 13:25:40Z adriana 
;
_cod_original_sg_symbol_H-M 'P 21/n'
_cod_database_code 4068265
_vrn_publ_code_frame_time_sec 30.0
_vrn_publ_code_meas_time_hour 17.6

loop_
_symmetry_equiv_pos_site_id
_symmetry_equiv_pos_as_xyz
1 x,y,z
2 1/2-x,1/2+y,1/2-z
3 -x,-y,-z
4 1/2+x,1/2-y,1/2+z

loop_
_atom_site_aniso_label
_atom_site_aniso_U_11
_atom_site_aniso_U_22
_atom_site_aniso_U_33
_atom_site_aniso_U_23
_atom_site_aniso_U_13
_atom_site_aniso_U_12
Y 0.0122(2) 0.0139(2) 0.0169(2) 0.0001(2) -0.0019(2) 0.0002(2)
N1 0.0140(17) 0.0165(19) 0.0190(19) -0.0001(16) -0.0001(14) -0.0028(16)
N2 0.0162(18) 0.0151(19) 0.0160(19) 0.0027(16) -0.0017(15) 0.0014(15)
N3 0.0163(19) 0.0119(19) 0.019(2) 0.0018(15) -0.0008(15) -0.0016(15)
N4 0.0135(19) 0.020(2) 0.019(2) -0.0020(16) 0.0011(16) -0.0006(15)
C1 0.023(2) 0.025(3) 0.019(2) -0.002(2) 0.0011(19) -0.005(2)
C2 0.023(2) 0.020(2) 0.017(2) 0.005(2) 0.0015(19) -0.001(2)
C3 0.026(2) 0.017(2) 0.019(2) 0.005(2) -0.005(2) 0.002(2)
C4 0.018(2) 0.026(3) 0.028(3) -0.001(2) -0.004(2) 0.010(2)
C5 0.015(2) 0.021(2) 0.016(2) 0.000(2) -0.0025(17) -0.001(2)
C6 0.017(2) 0.018(2) 0.018(2) 0.0004(19) -0.0006(19) 0.0022(18)
C7 0.020(2) 0.025(3) 0.018(2) -0.002(2) -0.001(2) 0.001(2)
C8 0.021(2) 0.021(3) 0.017(2) -0.004(2) -0.0012(19) 0.0012(19)
C9 0.018(2) 0.017(2) 0.018(2) -0.0033(19) -0.0002(19) -0.0012(18)
C10 0.015(2) 0.017(2) 0.025(3) 0.002(2) 0.002(2) -0.0002(19)
C11 0.018(2) 0.024(3) 0.022(3) 0.001(2) -0.007(2) 0.000(2)
C12 0.024(2) 0.023(3) 0.022(3) 0.005(2) -0.001(2) 0.0006(19)
C13 0.026(3) 0.023(3) 0.026(3) 0.002(2) 0.004(2) -0.001(2)
C14 0.019(2) 0.020(3) 0.019(2) 0.0007(19) 0.0022(19) -0.0013(19)
C15 0.020(2) 0.019(3) 0.023(3) 0.000(2) 0.000(2) -0.003(2)
C16 0.017(2) 0.014(2) 0.021(2) 0.0012(19) -0.0012(19) -0.0011(18)
C17 0.018(2) 0.008(2) 0.025(3) 0.0041(19) 0.000(2) -0.0023(18)
C18 0.019(2) 0.025(3) 0.018(2) 0.001(2) -0.006(2) 0.000(2)
C19 0.026(3) 0.025(3) 0.025(3) 0.004(2) 0.009(2) 0.006(2)
C20 0.011(2) 0.028(3) 0.040(3) 0.005(2) -0.002(2) 0.003(2)
C21 0.024(3) 0.019(3) 0.028(3) 0.001(2) -0.009(2) -0.001(2)
C22 0.023(2) 0.017(2) 0.022(2) -0.004(2) 0.000(2) 0.002(2)
C23 0.019(2) 0.012(2) 0.015(2) -0.0003(18) -0.0007(19) 0.0001(18)
C24 0.023(3) 0.012(2) 0.022(2) -0.0019(19) -0.001(2) -0.0001(19)
C25 0.021(2) 0.016(2) 0.020(2) -0.007(2) 0.000(2) 0.0001(19)
C26 0.021(3) 0.020(3) 0.028(3) -0.001(2) -0.002(2) -0.0006(19)
C27 0.033(3) 0.024(3) 0.023(3) 0.000(2) 0.006(2) -0.007(2)
C28 0.018(2) 0.027(3) 0.035(3) -0.001(2) 0.005(2) -0.007(2)
C29 0.022(2) 0.019(3) 0.032(3) -0.001(2) 0.002(2) -0.001(2)
C30 0.021(2) 0.019(2) 0.024(3) 0.001(2) 0.002(2) -0.0026(19)
C41 0.027(3) 0.032(3) 0.048(3) -0.001(3) 0.003(2) 0.000(2)
C42 0.026(3) 0.020(3) 0.025(3) 0.001(2) 0.002(2) -0.002(2)
C43 0.027(3) 0.023(3) 0.023(3) 0.003(2) 0.001(2) -0.002(2)

loop_
_atom_site_label
_atom_site_type_symbol
_atom_site_thermal_displace_type
_atom_site_fract_x
_atom_site_fract_y
_atom_site_fract_z
_atom_site_occupancy
_atom_site_U_iso_or_equiv
Y Y Uani 0.01018(3) 0.12152(3) 0.06307(3) 1.000 0.0144(1)
N1 N Uani -0.0230(2) 0.1150(2) 0.2278(2) 1.000 0.0165(11)
N2 N Uani 0.1549(3) 0.0435(2) 0.1608(2) 1.000 0.0159(11)
N3 N Uani 0.1115(3) 0.2256(2) 0.1280(2) 1.000 0.0158(11)
N4 N Uani 0.0343(3) 0.2644(2) -0.0301(2) 1.000 0.0175(11)
C1 C Uani -0.1319(3) 0.1327(3) 0.2539(3) 1.000 0.0223(14)
C2 C Uani 0.0097(3) 0.0252(3) 0.2618(3) 1.000 0.0200(12)
C3 C Uani 0.1010(3) -0.0183(3) 0.2171(3) 1.000 0.0209(12)
C4 C Uani 0.2330(3) -0.0083(3) 0.1146(3) 1.000 0.0242(16)
C5 C Uani 0.2111(3) 0.1165(3) 0.2102(3) 1.000 0.0175(12)
C6 C Uani 0.1447(3) 0.2023(3) 0.2158(3) 1.000 0.0177(12)
C7 C Uani 0.2141(3) 0.2732(3) 0.2628(3) 1.000 0.0211(14)
C8 C Uani 0.0466(3) 0.1872(3) 0.2650(3) 1.000 0.0198(14)
C9 C Uani 0.1023(3) 0.3211(3) 0.1091(3) 1.000 0.0177(12)
C10 C Uani 0.0230(3) 0.3355(3) 0.0343(3) 1.000 0.0190(14)
C11 C Uani -0.0469(3) 0.2779(3) -0.1006(3) 1.000 0.0216(16)
C12 C Uani -0.0080(3) 0.3579(3) -0.1522(3) 1.000 0.0231(16)
C13 C Uani 0.1132(3) 0.3560(3) -0.1384(3) 1.000 0.0249(17)
C14 C Uani 0.1337(3) 0.2781(3) -0.0739(3) 1.000 0.0193(14)
C15 C Uani -0.1706(3) 0.1814(3) 0.0508(3) 1.000 0.0207(16)
C16 C Uani -0.2628(3) 0.2029(3) 0.0511(3) 1.000 0.0174(12)
C17 C Uani -0.3751(3) 0.2207(3) 0.0548(3) 1.000 0.0170(14)
C18 C Uani -0.4159(3) 0.2521(3) 0.1290(3) 1.000 0.0209(14)
C19 C Uani -0.5236(3) 0.2639(3) 0.1353(3) 1.000 0.0251(17)
C20 C Uani -0.5926(3) 0.2447(3) 0.0677(3) 1.000 0.0265(16)
C21 C Uani -0.5542(3) 0.2139(3) -0.0069(3) 1.000 0.0241(17)
C22 C Uani -0.4465(3) 0.2028(3) -0.0134(3) 1.000 0.0207(12)
C23 C Uani 0.0783(3) 0.0445(3) -0.0651(3) 1.000 0.0154(12)
C24 C Uani 0.1637(3) 0.0453(3) -0.0973(3) 1.000 0.0191(14)
C25 C Uani 0.2649(3) 0.0469(3) -0.1359(3) 1.000 0.0190(12)
C26 C Uani 0.2773(3) 0.0927(3) -0.2116(3) 1.000 0.0231(17)
C27 C Uani 0.3735(4) 0.0910(3) -0.2490(3) 1.000 0.0265(17)
C28 C Uani 0.4584(3) 0.0434(3) -0.2116(3) 1.000 0.0265(16)
C29 C Uani 0.4468(3) -0.0014(3) -0.1363(3) 1.000 0.0243(16)
C30 C Uani 0.3512(3) -0.0001(3) -0.0992(3) 1.000 0.0213(14)
C41 C Uani 0.2448(3) 0.0521(3) 0.4901(3) 1.000 0.0356(17)
C42 C Uani 0.1518(3) -0.0136(3) 0.4858(3) 1.000 0.0236(17)
C43 C Uani 0.0478(3) 0.0315(3) 0.5046(3) 1.000 0.0244(17)
H1 H Uiso -0.13224 0.13250 0.31542 1.000 0.0338
H1' H Uiso -0.17952 0.08556 0.23091 1.000 0.0338
H1" H Uiso -0.15568 0.19182 0.23239 1.000 0.0338
H2 H Uiso -0.05188 -0.01604 0.25722 1.000 0.0239
H2' H Uiso 0.03093 0.03177 0.32224 1.000 0.0239
H3 H Uiso 0.15335 -0.04174 0.26008 1.000 0.0249
H3' H Uiso 0.07325 -0.07050 0.18371 1.000 0.0249
H4 H Uiso 0.28868 -0.03074 0.15437 1.000 0.0361
H4' H Uiso 0.26418 0.03107 0.07309 1.000 0.0361
H4" H Uiso 0.19785 -0.05949 0.08578 1.000 0.0361
H5 H Uiso 0.27767 0.13128 0.18356 1.000 0.0207
H5' H Uiso 0.22954 0.09412 0.26778 1.000 0.0207
H7 H Uiso 0.23805 0.24942 0.31808 1.000 0.0318
H7' H Uiso 0.17303 0.32850 0.27012 1.000 0.0318
H7" H Uiso 0.27548 0.28688 0.23021 1.000 0.0318
H8 H Uiso 0.06850 0.17056 0.32369 1.000 0.0235
H8' H Uiso 0.00614 0.24434 0.26666 1.000 0.0235
H9 H Uiso 0.17205 0.34540 0.09564 1.000 0.0212
H9' H Uiso 0.07833 0.35386 0.15885 1.000 0.0212
H10 H Uiso -0.04965 0.33436 0.05396 1.000 0.0228
H10' H Uiso 0.03493 0.39559 0.00897 1.000 0.0228
H11 H Uiso -0.11647 0.29176 -0.07839 1.000 0.0259
H11' H Uiso -0.05374 0.22288 -0.13590 1.000 0.0259
H12 H Uiso -0.03693 0.41562 -0.13203 1.000 0.0276
H12' H Uiso -0.02939 0.35050 -0.21259 1.000 0.0276
H13 H Uiso 0.14014 0.41423 -0.11543 1.000 0.0299
H13' H Uiso 0.14707 0.34311 -0.19169 1.000 0.0299
H14 H Uiso 0.15333 0.22202 -0.10317 1.000 0.0230
H14' H Uiso 0.19210 0.29451 -0.03283 1.000 0.0230
H18 H Uiso -0.36906 0.26567 0.17600 1.000 0.0251
H19 H Uiso -0.55000 0.28519 0.18640 1.000 0.0300
H20 H Uiso -0.66642 0.25269 0.07220 1.000 0.0318
H21 H Uiso -0.60163 0.20041 -0.05350 1.000 0.0288
H22 H Uiso -0.42063 0.18259 -0.06502 1.000 0.0245
H26 H Uiso 0.21956 0.12514 -0.23751 1.000 0.0277
H27 H Uiso 0.38159 0.12249 -0.30033 1.000 0.0315
H28 H Uiso 0.52398 0.04162 -0.23760 1.000 0.0314
H29 H Uiso 0.50484 -0.03315 -0.11016 1.000 0.0292
H30 H Uiso 0.34383 -0.03157 -0.04779 1.000 0.0257
H41 H Uiso 0.23238 0.09991 0.44810 1.000 0.0535
H41' H Uiso 0.30976 0.01947 0.47857 1.000 0.0535
H41" H Uiso 0.25210 0.07900 0.54638 1.000 0.0535
H42 H Uiso 0.14510 -0.04072 0.42882 1.000 0.0288
H42' H Uiso 0.16627 -0.06314 0.52664 1.000 0.0288
H43 H Uiso 0.03599 0.08353 0.46606 1.000 0.0292
H43' H Uiso 0.05342 0.05535 0.56280 1.000 0.0292

loop_
_atom_type_symbol
_atom_type_description
_atom_type_scat_dispersion_real
_atom_type_scat_dispersion_imag
_atom_type_scat_source
Y Y -2.7962 3.5667 'International Tables Vol C Tables 4.2.6.8 and 6.1.1.4'
N N 0.0061 0.0033 'International Tables Vol C Tables 4.2.6.8 and 6.1.1.4'
H H 0.0000 0.0000 'International Tables Vol C Tables 4.2.6.8 and 6.1.1.4'
C C 0.0033 0.0016 'International Tables Vol C Tables 4.2.6.8 and 6.1.1.4'

loop_
_geom_angle_atom_site_label_1
_geom_angle_atom_site_label_2
_geom_angle_atom_site_label_3
_geom_angle
_geom_angle_site_symmetry_1
_geom_angle_site_symmetry_3
_geom_angle_publ_flag
N1 Y N2 62.87(9) . . yes
N1 Y N3 71.82(10) . . yes
N1 Y N4 127.93(9) . . yes
N1 Y C15 83.95(13) . . yes
N1 Y C23 148.40(12) . . yes
N1 Y C23 82.41(12) . 3_555 yes
N2 Y N3 70.09(11) . . yes
N2 Y N4 126.62(11) . . yes
N2 Y C15 146.12(14) . . yes
N2 Y C23 91.22(12) . . yes
N2 Y C23 82.52(12) . 3_555 yes
N3 Y N4 67.70(11) . . yes
N3 Y C15 107.49(14) . . yes
N3 Y C23 118.19(13) . . yes
N3 Y C23 148.64(13) . 3_555 yes
N4 Y C15 78.51(13) . . yes
N4 Y C23 81.41(12) . . yes
N4 Y C23 143.61(12) . 3_555 yes
C15 Y C23 117.20(15) . . yes
C15 Y C23 86.68(13) . 3_555 yes
C23 Y C23 76.16(14) . 3_555 yes
Y N1 C1 117.7(2) . . yes
Y N1 C2 109.5(2) . . yes
Y N1 C8 104.0(2) . . yes
C1 N1 C2 107.5(3) . . yes
C1 N1 C8 107.6(3) . . yes
C2 N1 C8 110.5(3) . . yes
Y N2 C3 107.6(2) . . yes
Y N2 C4 113.7(2) . . yes
Y N2 C5 107.1(2) . . yes
C3 N2 C4 109.1(3) . . yes
C3 N2 C5 110.6(3) . . yes
C4 N2 C5 108.8(3) . . yes
Y N3 C6 113.9(2) . . yes
Y N3 C9 122.8(3) . . yes
C6 N3 C9 116.1(3) . . yes
Y N4 C10 99.4(2) . . yes
Y N4 C11 115.9(2) . . yes
Y N4 C14 120.4(2) . . yes
C10 N4 C11 109.6(3) . . yes
C10 N4 C14 110.1(3) . . yes
C11 N4 C14 101.4(3) . . yes
N1 C2 C3 114.2(4) . . yes
N2 C3 C2 114.2(4) . . yes
N2 C5 C6 112.5(3) . . yes
N3 C6 C5 105.5(4) . . yes
N3 C6 C7 115.3(4) . . yes
N3 C6 C8 108.8(3) . . yes
C5 C6 C7 107.0(3) . . no
C5 C6 C8 112.1(4) . . no
C7 C6 C8 108.2(4) . . no
N1 C8 C6 112.6(4) . . yes
N3 C9 C10 109.8(4) . . yes
N4 C10 C9 110.8(3) . . yes
N4 C11 C12 106.0(3) . . yes
C11 C12 C13 104.9(3) . . no
C12 C13 C14 103.7(3) . . no
N4 C14 C13 107.2(3) . . yes
Y C15 C16 172.3(4) . . yes
C15 C16 C17 174.8(5) . . no
C16 C17 C18 120.3(4) . . no
C16 C17 C22 121.9(4) . . no
C18 C17 C22 117.7(4) . . no
C17 C18 C19 121.1(4) . . no
C18 C19 C20 120.2(4) . . no
C19 C20 C21 119.9(4) . . no
C20 C21 C22 119.9(4) . . no
C17 C22 C21 121.2(4) . . no
Y C23 C24 133.1(4) . . yes
Y C23 Y 103.84(15) . 3_555 yes
Y C23 C24 113.1(3) 3_555 . yes
C23 C24 C25 179.6(4) . . no
C24 C25 C26 121.1(4) . . no
C24 C25 C30 120.3(4) . . no
C26 C25 C30 118.6(4) . . no
C25 C26 C27 120.3(4) . . no
C26 C27 C28 120.2(4) . . no
C27 C28 C29 119.7(4) . . no
C28 C29 C30 120.2(4) . . no
C25 C30 C29 121.0(4) . . no
N1 C1 H1 110.00 . . no
N1 C1 H1' 109.00 . . no
N1 C1 H1" 109.00 . . no
H1 C1 H1' 110.00 . . no
H1 C1 H1" 109.00 . . no
H1' C1 H1" 109.00 . . no
N1 C2 H2 109.00 . . no
N1 C2 H2' 109.00 . . no
C3 C2 H2 109.00 . . no
C3 C2 H2' 109.00 . . no
H2 C2 H2' 108.00 . . no
N2 C3 H3 109.00 . . no
N2 C3 H3' 109.00 . . no
C2 C3 H3 109.00 . . no
C2 C3 H3' 109.00 . . no
H3 C3 H3' 108.00 . . no
N2 C4 H4 109.00 . . no
N2 C4 H4' 109.00 . . no
N2 C4 H4" 109.00 . . no
H4 C4 H4' 109.00 . . no
H4 C4 H4" 109.00 . . no
H4' C4 H4" 109.00 . . no
N2 C5 H5 109.00 . . no
N2 C5 H5' 109.00 . . no
C6 C5 H5 109.00 . . no
C6 C5 H5' 109.00 . . no
H5 C5 H5' 108.00 . . no
C6 C7 H7 109.00 . . no
C6 C7 H7' 109.00 . . no
C6 C7 H7" 109.00 . . no
H7 C7 H7' 109.00 . . no
H7 C7 H7" 109.00 . . no
H7' C7 H7" 109.00 . . no
N1 C8 H8 109.00 . . no
N1 C8 H8' 109.00 . . no
C6 C8 H8 109.00 . . no
C6 C8 H8' 109.00 . . no
H8 C8 H8' 108.00 . . no
N3 C9 H9 110.00 . . no
N3 C9 H9' 110.00 . . no
C10 C9 H9 110.00 . . no
C10 C9 H9' 110.00 . . no
H9 C9 H9' 108.00 . . no
N4 C10 H10 110.00 . . no
N4 C10 H10' 109.00 . . no
C9 C10 H10 110.00 . . no
C9 C10 H10' 109.00 . . no
H10 C10 H10' 108.00 . . no
N4 C11 H11 111.00 . . no
N4 C11 H11' 111.00 . . no
C12 C11 H11 110.00 . . no
C12 C11 H11' 111.00 . . no
H11 C11 H11' 109.00 . . no
C11 C12 H12 111.00 . . no
C11 C12 H12' 111.00 . . no
C13 C12 H12 111.00 . . no
C13 C12 H12' 111.00 . . no
H12 C12 H12' 109.00 . . no
C12 C13 H13 111.00 . . no
C12 C13 H13' 111.00 . . no
C14 C13 H13 111.00 . . no
C14 C13 H13' 111.00 . . no
H13 C13 H13' 109.00 . . no
N4 C14 H14 110.00 . . no
N4 C14 H14' 110.00 . . no
C13 C14 H14 110.00 . . no
C13 C14 H14' 110.00 . . no
H14 C14 H14' 109.00 . . no
C17 C18 H18 119.00 . . no
C19 C18 H18 119.00 . . no
C18 C19 H19 120.00 . . no
C20 C19 H19 120.00 . . no
C19 C20 H20 120.00 . . no
C21 C20 H20 120.00 . . no
C20 C21 H21 120.00 . . no
C22 C21 H21 120.00 . . no
C17 C22 H22 119.00 . . no
C21 C22 H22 119.00 . . no
C25 C26 H26 120.00 . . no
C27 C26 H26 120.00 . . no
C26 C27 H27 120.00 . . no
C28 C27 H27 120.00 . . no
C27 C28 H28 120.00 . . no
C29 C28 H28 120.00 . . no
C28 C29 H29 120.00 . . no
C30 C29 H29 120.00 . . no
C25 C30 H30 119.00 . . no
C29 C30 H30 120.00 . . no
C41 C42 C43 112.8(4) . . no
C42 C43 C43 113.9(4) . 3_556 no
C42 C41 H41 110.00 . . no
C42 C41 H41' 109.00 . . no
C42 C41 H41" 109.00 . . no
H41 C41 H41' 109.00 . . no
H41 C41 H41" 110.00 . . no
H41' C41 H41" 109.00 . . no
C41 C42 H42 109.00 . . no
C41 C42 H42' 109.00 . . no
C43 C42 H42 109.00 . . no
C43 C42 H42' 109.00 . . no
H42 C42 H42' 108.00 . . no
C42 C43 H43 109.00 . . no
C42 C43 H43' 109.00 . . no
H43 C43 H43' 108.00 . . no
C43 C43 H43 109.00 3_556 . no
C43 C43 H43' 109.00 3_556 . no

loop_
_geom_bond_atom_site_label_1
_geom_bond_atom_site_label_2
_geom_bond_distance
_geom_bond_site_symmetry_2
_geom_bond_publ_flag
Y N1 2.680(3) . yes
Y N2 2.609(4) . yes
Y N3 2.223(3) . yes
Y N4 2.609(3) . yes
Y C15 2.456(4) . yes
Y C23 2.530(5) . yes
Y C23 2.701(4) 3_555 yes
N1 C1 1.487(5) . yes
N1 C2 1.485(5) . yes
N1 C8 1.487(5) . yes
N2 C3 1.474(6) . yes
N2 C4 1.479(5) . yes
N2 C5 1.493(5) . yes
N3 C6 1.478(6) . yes
N3 C9 1.448(5) . yes
N4 C10 1.481(6) . yes
N4 C11 1.494(6) . yes
N4 C14 1.488(5) . yes
C2 C3 1.533(6) . no
C5 C6 1.528(6) . no
C6 C7 1.537(6) . no
C6 C8 1.523(6) . no
C9 C10 1.530(6) . no
C11 C12 1.537(6) . no
C12 C13 1.541(5) . no
C13 C14 1.555(6) . no
C15 C16 1.212(5) . no
C16 C17 1.453(5) . no
C17 C18 1.395(6) . no
C17 C22 1.400(6) . no
C18 C19 1.386(5) . no
C19 C20 1.378(6) . no
C20 C21 1.385(7) . no
C21 C22 1.385(5) . no
C23 C24 1.223(6) . no
C24 C25 1.453(6) . no
C25 C26 1.399(7) . no
C25 C30 1.397(6) . no
C26 C27 1.387(6) . no
C27 C28 1.392(6) . no
C28 C29 1.384(7) . no
C29 C30 1.378(6) . no
C1 H1 0.9800 . no
C1 H1' 0.9800 . no
C1 H1" 0.9800 . no
C2 H2 0.9900 . no
C2 H2' 0.9900 . no
C3 H3 0.9900 . no
C3 H3' 0.9900 . no
C4 H4 0.9800 . no
C4 H4' 0.9800 . no
C4 H4" 0.9800 . no
C5 H5 0.9900 . no
C5 H5' 0.9900 . no
C7 H7 0.9800 . no
C7 H7' 0.9800 . no
C7 H7" 0.9800 . no
C8 H8 0.9900 . no
C8 H8' 0.9900 . no
C9 H9 0.9900 . no
C9 H9' 0.9900 . no
C10 H10 0.9900 . no
C10 H10' 0.9900 . no
C11 H11 0.9900 . no
C11 H11' 0.9900 . no
C12 H12 0.9900 . no
C12 H12' 0.9900 . no
C13 H13 0.9900 . no
C13 H13' 0.9900 . no
C14 H14 0.9900 . no
C14 H14' 0.9900 . no
C18 H18 0.9500 . no
C19 H19 0.9500 . no
C20 H20 0.9500 . no
C21 H21 0.9500 . no
C22 H22 0.9500 . no
C26 H26 0.9500 . no
C27 H27 0.9500 . no
C28 H28 0.9500 . no
C29 H29 0.9500 . no
C30 H30 0.9500 . no
C41 C42 1.527(6) . no
C42 C43 1.522(6) . no
C43 C43 1.530(6) 3_556 no
C41 H41 0.9800 . no
C41 H41' 0.9800 . no
C41 H41" 0.9800 . no
C42 H42 0.9900 . no
C42 H42' 0.9900 . no
C43 H43 0.9900 . no
C43 H43' 0.9900 . no

loop_
_geom_contact_atom_site_label_1
_geom_contact_atom_site_label_2
_geom_contact_distance
_geom_contact_site_symmetry_2
_geom_contact_publ_flag
Y C4 4.399(4) 3_555 no
Y H4" 3.5700 3_555 no
N1 N2 2.759(5) . no
N1 N3 2.899(4) . no
N1 C3 2.533(5) . no
N1 C5 2.997(5) . no
N1 C6 2.504(5) . no
N1 C15 3.438(5) . no
N2 N1 2.759(5) . no
N2 N3 2.792(4) . no
N2 C2 2.525(6) . no
N2 C6 2.512(5) . no
N2 C8 3.067(6) . no
N3 N1 2.899(4) . no
N3 N2 2.792(4) . no
N3 N4 2.711(5) . no
N3 C5 2.393(5) . no
N3 C8 2.439(6) . no
N3 C10 2.437(6) . no
N3 C14 3.333(6) . no
N4 N3 2.711(5) . no
N4 C9 2.479(6) . no
N4 C15 3.207(5) . no
N4 C23 3.352(5) . no
C2 C24 3.485(6) 3_555 no
C4 C24 3.528(7) . no
C4 Y 4.399(4) 3_555 no
C12 C28 3.574(6) 2_554 no
C14 C24 3.486(6) . no
C15 C1 3.321(7) . no
C15 N4 3.207(5) . no
C15 C24 3.434(6) 3_555 no
C15 C10 3.371(6) . no
C15 C11 3.274(6) . no
C15 C23 3.543(6) 3_555 no
C15 N1 3.438(5) . no
C16 C30 3.307(6) 3_555 no
C17 C30 3.349(6) 3_555 no
C23 N4 3.352(5) . no
C23 C3 3.251(6) 3_555 no
C23 C14 3.530(6) . no
C23 C4 3.467(6) . no
C23 C15 3.543(6) 3_555 no
C23 C2 3.424(7) 3_555 no
C23 C23 3.229(6) 3_555 no
C24 C4 3.528(7) . no
C24 C2 3.485(6) 3_555 no
C24 C14 3.486(6) . no
C28 C12 3.574(6) 2_544 no
C30 C17 3.349(6) 3_555 no
C30 C16 3.307(6) 3_555 no
C1 H13' 3.0000 4_455 no
C2 H5' 2.9700 . no
C4 H30 3.0300 . no
C7 H9 2.8900 . no
C7 H9' 2.6100 . no
C8 H9' 3.0300 . no
C9 H8' 3.0700 . no
C9 H14' 2.6100 . no
C9 H7' 2.6700 . no
C9 H7" 2.8900 . no
C10 H12 2.9600 . no
C11 H7 2.9800 4_454 no
C12 H10' 2.6500 . no
C13 H10' 2.6600 . no
C14 H9 2.8900 . no
C15 H4" 2.8300 3_555 no
C15 H1" 2.8900 . no
C15 H11 2.7400 . no
C15 H10 2.7300 . no
C16 H30 2.7300 3_555 no
C17 H30 2.8300 3_555 no
C18 H43' 3.0500 4_454 no
C19 H12' 2.9600 4_455 no
C19 H7" 3.0500 1_455 no
C19 H43' 3.0900 4_454 no
C20 H5 3.0400 1_455 no
C22 H30 2.9900 3_555 no
C23 H3' 2.6500 3_555 no
C23 H14 2.8700 . no
C23 H2 3.0900 3_555 no
C24 H1' 2.8900 3_555 no
C24 H4' 2.9400 . no
C24 H14 2.6200 . no
C24 H2 2.8800 3_555 no
C25 H21 3.0800 1_655 no
C25 H14 3.0100 . no
C25 H1' 2.6700 3_555 no
C26 H1' 2.9200 3_555 no
C26 H14 3.0700 . no
C27 H8' 2.9600 4_554 no
C28 H9' 3.0400 4_554 no
C30 H4' 3.0500 . no
C42 H2' 3.0200 . no
C43 H2' 2.9000 . no
H1 H8' 2.5600 . no
H1 H2' 2.5500 . no
H1' C25 2.6700 3_555 no
H1' C26 2.9200 3_555 no
H1' H2 2.2300 . no
H1' C24 2.8900 3_555 no
H1" C15 2.8900 . no
H1" H8' 2.2300 . no
H2 C23 3.0900 3_555 no
H2 H1' 2.2300 . no
H2 C24 2.8800 3_555 no
H2' C43 2.9000 . no
H2' H1 2.5500 . no
H2' H42 2.4200 . no
H2' H43 2.4100 . no
H2' H8 2.1100 . no
H2' C42 3.0200 . no
H2' H43' 2.5200 3_556 no
H3 H4 2.4700 . no
H3 H5' 2.2300 . no
H3' C23 2.6500 3_555 no
H3' H11' 2.3900 3_555 no
H3' H4" 2.2900 . no
H4 H7' 2.4400 2_545 no
H4 H3 2.4700 . no
H4 H5 2.4500 . no
H4' H5 2.3000 . no
H4' H30 2.4100 . no
H4' C24 2.9400 . no
H4' C30 3.0500 . no
H4" C15 2.8300 3_555 no
H4" H3' 2.2900 . no
H4" Y 3.5700 3_555 no
H5 H4' 2.3000 . no
H5 H7" 2.4200 . no
H5 C20 3.0400 1_655 no
H5 H4 2.4500 . no
H5' C2 2.9700 . no
H5' H8 2.5400 . no
H5' H3 2.2300 . no
H5' H7 2.4300 . no
H7 C11 2.9800 4_555 no
H7 H11 2.4800 4_555 no
H7 H5' 2.4300 . no
H7 H8 2.4500 . no
H7' H9' 2.1200 . no
H7' C9 2.6700 . no
H7' H8' 2.4500 . no
H7' H4 2.4400 2_555 no
H7" H5 2.4200 . no
H7" H9 2.6000 . no
H7" H19 2.3600 1_655 no
H7" C19 3.0500 1_655 no
H7" C9 2.8900 . no
H8 H2' 2.1100 . no
H8 H5' 2.5400 . no
H8 H7 2.4500 . no
H8' C9 3.0700 . no
H8' H7' 2.4500 . no
H8' H9' 2.5600 . no
H8' C27 2.9600 4_455 no
H8' H1" 2.2300 . no
H8' H1 2.5600 . no
H9 C14 2.8900 . no
H9 C7 2.8900 . no
H9 H20 2.5100 1_655 no
H9 H14' 2.2100 . no
H9 H7" 2.6000 . no
H9' C8 3.0300 . no
H9' C7 2.6100 . no
H9' C28 3.0400 4_455 no
H9' H7' 2.1200 . no
H9' H8' 2.5600 . no
H9' H28 2.3900 4_455 no
H10 H11 2.3100 . no
H10 C15 2.7300 . no
H10' C12 2.6500 . no
H10' H13 2.4600 . no
H10' C13 2.6600 . no
H10' H12 2.3900 . no
H11 H7 2.4800 4_454 no
H11 H41 2.5500 4_454 no
H11 H10 2.3100 . no
H11 C15 2.7400 . no
H11' H3' 2.3900 3_555 no
H12 C10 2.9600 . no
H12 H10' 2.3900 . no
H12' H19 2.5800 4_554 no
H12' C19 2.9600 4_554 no
H13 H10' 2.4600 . no
H13' C1 3.0000 4_554 no
H14 C24 2.6200 . no
H14 C23 2.8700 . no
H14 C25 3.0100 . no
H14 C26 3.0700 . no
H14' C9 2.6100 . no
H14' H20 2.4600 1_655 no
H14' H9 2.2100 . no
H18 H26 2.3700 4_455 no
H19 H12' 2.5800 4_455 no
H19 H7" 2.3600 1_455 no
H20 H9 2.5100 1_455 no
H20 H14' 2.4600 1_455 no
H21 C25 3.0800 1_455 no
H26 H18 2.3700 4_554 no
H28 H9' 2.3900 4_554 no
H30 H4' 2.4100 . no
H30 C4 3.0300 . no
H30 C22 2.9900 3_555 no
H30 C16 2.7300 3_555 no
H30 C17 2.8300 3_555 no
H41 H43 2.5300 . no
H41 H11 2.5500 4_555 no
H41" H43' 2.5700 . no
H42 H2' 2.4200 . no
H42 H43' 2.5400 3_556 no
H42' H43 2.5900 3_556 no
H43 H2' 2.4100 . no
H43 H41 2.5300 . no
H43 H42' 2.5900 3_556 no
H43' H41" 2.5700 . no
H43' H2' 2.5200 3_556 no
H43' H42 2.5400 3_556 no
H43' C18 3.0500 4_555 no
H43' C19 3.0900 4_555 no

loop_
_geom_torsion_atom_site_label_1
_geom_torsion_atom_site_label_2
_geom_torsion_atom_site_label_3
_geom_torsion_atom_site_label_4
_geom_torsion
_geom_torsion_site_symmetry_1
_geom_torsion_site_symmetry_3
_geom_torsion_site_symmetry_4
_geom_torsion_publ_flag
N2 Y N1 C1 -164.0(3) . . . no
N2 Y N1 C2 -40.9(2) . . . no
N2 Y N1 C8 77.2(2) . . . no
N3 Y N1 C1 119.6(3) . . . no
N3 Y N1 C2 -117.3(2) . . . no
N3 Y N1 C8 0.7(2) . . . no
N4 Y N1 C1 79.3(3) . . . no
N4 Y N1 C2 -157.7(2) . . . no
N4 Y N1 C8 -39.6(3) . . . no
C15 Y N1 C1 8.9(3) . . . no
C15 Y N1 C2 132.0(2) . . . no
C15 Y N1 C8 -110.0(2) . . . no
C23 Y N1 C1 -125.9(3) . . . no
C23 Y N1 C2 -2.8(3) . . . no
C23 Y N1 C8 115.2(3) . . . no
C23 Y N1 C1 -78.5(3) 3_555 . . no
C23 Y N1 C2 44.6(2) 3_555 . . no
C23 Y N1 C8 162.6(2) 3_555 . . no
N1 Y N2 C3 46.7(2) . . . no
N1 Y N2 C4 167.5(3) . . . no
N1 Y N2 C5 -72.3(2) . . . no
N3 Y N2 C3 125.9(3) . . . no
N3 Y N2 C4 -113.3(3) . . . no
N3 Y N2 C5 6.9(2) . . . no
N4 Y N2 C3 165.3(2) . . . no
N4 Y N2 C4 -73.8(3) . . . no
N4 Y N2 C5 46.4(3) . . . no
C15 Y N2 C3 33.9(4) . . . no
C15 Y N2 C4 154.8(3) . . . no
C15 Y N2 C5 -85.0(3) . . . no
C23 Y N2 C3 -114.5(3) . . . no
C23 Y N2 C4 6.4(3) . . . no
C23 Y N2 C5 126.6(3) . . . no
C23 Y N2 C3 -38.6(3) 3_555 . . no
C23 Y N2 C4 82.2(3) 3_555 . . no
C23 Y N2 C5 -157.6(3) 3_555 . . no
N1 Y N3 C6 29.6(2) . . . no
N1 Y N3 C9 -119.4(3) . . . no
N2 Y N3 C6 -37.3(3) . . . no
N2 Y N3 C9 173.7(3) . . . no
N4 Y N3 C6 176.1(3) . . . no
N4 Y N3 C9 27.1(3) . . . no
C15 Y N3 C6 106.9(3) . . . no
C15 Y N3 C9 -42.1(3) . . . no
C23 Y N3 C6 -117.6(3) . . . no
C23 Y N3 C9 93.4(3) . . . no
C23 Y N3 C6 -6.7(4) 3_555 . . no
C23 Y N3 C9 -155.7(3) 3_555 . . no
N1 Y N4 C10 -0.6(3) . . . no
N1 Y N4 C11 -117.9(3) . . . no
N1 Y N4 C14 119.5(3) . . . no
N2 Y N4 C10 -82.5(3) . . . no
N2 Y N4 C11 160.2(2) . . . no
N2 Y N4 C14 37.6(3) . . . no
N3 Y N4 C10 -42.2(2) . . . no
N3 Y N4 C11 -159.5(3) . . . no
N3 Y N4 C14 77.9(3) . . . no
C15 Y N4 C10 72.3(2) . . . no
C15 Y N4 C11 -45.0(3) . . . no
C15 Y N4 C14 -167.6(3) . . . no
C23 Y N4 C10 -167.6(2) . . . no
C23 Y N4 C11 75.1(3) . . . no
C23 Y N4 C14 -47.5(3) . . . no
C23 Y N4 C10 140.3(2) 3_555 . . no
C23 Y N4 C11 22.9(4) 3_555 . . no
C23 Y N4 C14 -99.7(3) 3_555 . . no
N1 Y C23 C24 -92.8(5) . . . no
N1 Y C23 Y 48.7(3) . . 3_555 no
N2 Y C23 C24 -59.5(5) . . . no
N2 Y C23 Y 81.99(14) . . 3_555 no
N3 Y C23 C24 8.5(5) . . . no
N3 Y C23 Y 149.97(12) . . 3_555 no
N4 Y C23 C24 67.4(5) . . . no
N4 Y C23 Y -151.13(15) . . 3_555 no
C15 Y C23 C24 139.7(5) . . . no
C15 Y C23 Y -78.84(18) . . 3_555 no
C23 Y C23 C24 -141.5(5) 3_555 . . no
C23 Y C23 Y 0.00(13) 3_555 . 3_555 no
N1 Y C23 Y -156.60(14) . 3_555 3_555 no
N1 Y C23 C24 53.0(4) . 3_555 3_555 no
N2 Y C23 Y -93.12(14) . 3_555 3_555 no
N2 Y C23 C24 116.5(4) . 3_555 3_555 no
N3 Y C23 Y -122.0(2) . 3_555 3_555 no
N3 Y C23 C24 87.6(4) . 3_555 3_555 no
N4 Y C23 Y 53.6(2) . 3_555 3_555 no
N4 Y C23 C24 -96.8(4) . 3_555 3_555 no
C15 Y C23 Y 119.07(17) . 3_555 3_555 no
C15 Y C23 C24 -31.3(4) . 3_555 3_555 no
C23 Y C23 Y 0.00(13) . 3_555 3_555 no
C23 Y C23 C24 -150.4(4) . 3_555 3_555 no
Y N1 C2 C3 30.9(4) . . . no
C1 N1 C2 C3 159.9(3) . . . no
C8 N1 C2 C3 -83.0(4) . . . no
Y N1 C8 C6 -29.7(4) . . . no
C1 N1 C8 C6 -155.3(3) . . . no
C2 N1 C8 C6 87.7(4) . . . no
Y N2 C3 C2 -50.2(4) . . . no
C4 N2 C3 C2 -173.9(3) . . . no
C5 N2 C3 C2 66.5(4) . . . no
Y N2 C5 C6 22.4(4) . . . no
C3 N2 C5 C6 -94.6(4) . . . no
C4 N2 C5 C6 145.6(4) . . . no
Y N3 C6 C5 62.7(3) . . . no
Y N3 C6 C7 -179.5(3) . . . no
Y N3 C6 C8 -57.8(4) . . . no
C9 N3 C6 C5 -146.2(3) . . . no
C9 N3 C6 C7 -28.3(5) . . . no
C9 N3 C6 C8 93.3(4) . . . no
Y N3 C9 C10 -5.7(5) . . . no
C6 N3 C9 C10 -154.0(3) . . . no
Y N4 C10 C9 55.7(3) . . . no
C11 N4 C10 C9 177.7(3) . . . no
C14 N4 C10 C9 -71.6(4) . . . no
Y N4 C11 C12 -172.8(2) . . . no
C10 N4 C11 C12 75.7(4) . . . no
C14 N4 C11 C12 -40.7(4) . . . no
Y N4 C14 C13 167.6(2) . . . no
C10 N4 C14 C13 -77.8(4) . . . no
C11 N4 C14 C13 38.2(4) . . . no
N1 C2 C3 N2 12.1(5) . . . no
N2 C5 C6 N3 -53.1(4) . . . no
N2 C5 C6 C7 -176.4(3) . . . no
N2 C5 C6 C8 65.2(5) . . . no
N3 C6 C8 N1 57.9(4) . . . no
C5 C6 C8 N1 -58.5(5) . . . no
C7 C6 C8 N1 -176.2(3) . . . no
N3 C9 C10 N4 -39.4(4) . . . no
N4 C11 C12 C13 27.9(4) . . . no
C11 C12 C13 C14 -4.0(5) . . . no
C12 C13 C14 N4 -21.3(4) . . . no
C16 C17 C18 C19 -175.8(4) . . . no
C22 C17 C18 C19 0.9(7) . . . no
C16 C17 C22 C21 175.2(4) . . . no
C18 C17 C22 C21 -1.4(7) . . . no
C17 C18 C19 C20 -0.1(7) . . . no
C18 C19 C20 C21 -0.3(7) . . . no
C19 C20 C21 C22 -0.2(7) . . . no
C20 C21 C22 C17 1.1(7) . . . no
C24 C25 C26 C27 -177.8(4) . . . no
C30 C25 C26 C27 0.1(7) . . . no
C24 C25 C30 C29 178.1(4) . . . no
C26 C25 C30 C29 0.2(7) . . . no
C25 C26 C27 C28 0.2(7) . . . no
C26 C27 C28 C29 -0.8(7) . . . no
C27 C28 C29 C30 1.0(7) . . . no
C28 C29 C30 C25 -0.7(7) . . . no
C41 C42 C43 C43 176.4(4) . . 3_556 no
C42 C43 C43 C42 179.9(4) . 3_556 3_556 no
